data_7214403
loop_
_publ_author_name
'Ju, Zemin'
'Cao, Dapeng'
'Qin, Ling'
'Zhang, Chuanlei'
'Zhang, Mingdao'
'Shi, Zhiqiang'
'Zheng, Hegen'

_publ_section_title
;
 Syntheses, characterization, and properties of five coordination
 compounds based on the ligand tetrakis(4-pyridyloxymethylene)methane
;
_journal_issue 19
_journal_name_full CrystEngComm
_journal_page_first 3917
_journal_paper_doi 10.1039/c3ce42477d
_journal_volume 16
_journal_year 2014
_chemical_formula_moiety 'C41 H60 Cd2 N4 O20'
_chemical_formula_sum 'C41 H60 Cd2 N4 O20'
_chemical_formula_weight 1153.73
_chemical_name_systematic
; 
 ? 
;
_space_group_IT_number 13
_symmetry_cell_setting monoclinic
_symmetry_space_group_name_Hall '-P 2yc'
_symmetry_space_group_name_H-M 'P 1 2/c 1'
_atom_sites_solution_hydrogens geom
_atom_sites_solution_primary direct
_atom_sites_solution_secondary difmap
_audit_creation_method SHELXL-97
_cell_angle_alpha 90.00
_cell_angle_beta 91.698(2)
_cell_angle_gamma 90.00
_cell_formula_units_Z 2
_cell_length_a 11.4622(15)
_cell_length_b 9.4091(12)
_cell_length_c 22.611(3)
_cell_measurement_temperature 291(2)
_cell_volume 2437.5(6)
_computing_structure_refinement 'SHELXL-97 (Sheldrick, 1997)'
_computing_structure_solution 'SHELXS-97 (Sheldrick, 1990)'
_diffrn_ambient_temperature 291(2)
_diffrn_measured_fraction_theta_full 0.996
_diffrn_measured_fraction_theta_max 0.996
_diffrn_radiation_monochromator graphite
_diffrn_radiation_source 'fine-focus sealed tube'
_diffrn_radiation_type MoK\a
_diffrn_radiation_wavelength 0.71073
_diffrn_reflns_av_R_equivalents 0.0977
_diffrn_reflns_av_sigmaI/netI 0.0727
_diffrn_reflns_limit_h_max 13
_diffrn_reflns_limit_h_min -14
_diffrn_reflns_limit_k_max 11
_diffrn_reflns_limit_k_min -10
_diffrn_reflns_limit_l_max 27
_diffrn_reflns_limit_l_min -27
_diffrn_reflns_number 12579
_diffrn_reflns_theta_full 26.00
_diffrn_reflns_theta_max 26.00
_diffrn_reflns_theta_min 1.78
_exptl_absorpt_coefficient_mu 0.952
_exptl_absorpt_correction_T_max 0.90
_exptl_absorpt_correction_T_min 0.85
_exptl_absorpt_correction_type multi-scan
_exptl_crystal_density_diffrn 1.572
_exptl_crystal_density_method 'not measured'
_exptl_crystal_F_000 1180
_exptl_crystal_size_max 0.20
_exptl_crystal_size_mid 0.12
_exptl_crystal_size_min 0.10
_refine_diff_density_max 1.157
_refine_diff_density_min -0.622
_refine_diff_density_rms 0.114
_refine_ls_extinction_method none
_refine_ls_goodness_of_fit_ref 1.051
_refine_ls_hydrogen_treatment constr
_refine_ls_matrix_type full
_refine_ls_number_parameters 305
_refine_ls_number_reflns 4781
_refine_ls_number_restraints 0
_refine_ls_restrained_S_all 1.051
_refine_ls_R_factor_all 0.0554
_refine_ls_R_factor_gt 0.0459
_refine_ls_shift/su_max 0.002
_refine_ls_shift/su_mean 0.000
_refine_ls_structure_factor_coef Fsqd
_refine_ls_weighting_details 'calc w=1/[\s^2^(Fo^2^)+(0.0769P)^2^+0.7749P] where P=(Fo^2^+2Fc^2^)/3'
_refine_ls_weighting_scheme calc
_refine_ls_wR_factor_gt 0.1212
_refine_ls_wR_factor_ref 0.1302
_reflns_number_gt 4061
_reflns_number_total 4781
_reflns_threshold_expression >2sigma(I)
_cod_data_source_file c3ce42477d2.cif
_cod_data_source_block cao
_cod_depositor_comments
;
The following automatic conversions were performed:

'_symmetry_cell_setting' value 'Monoclinic' changed to 'monoclinic'
according to
/usr/data/users/saulius/crontab/automatic-downloads/rss-feeds/RSC/lib/dictionaries/cif_core.dic
dictionary named 'cif_core.dic' version 2.4.2 from 2011-04-26.

Automatic conversion script
Id: cif_fix_values 2281 2013-09-26 08:29:07Z andrius 
;
_cod_original_cell_volume 2437.5(5)
_cod_original_sg_symbol_Hall ' -P 2yc '
_cod_original_sg_symbol_H-M ' P2/c'
_cod_database_code 7214403

loop_
_symmetry_equiv_pos_as_xyz
'x, y, z'
'-x, y, -z+1/2'
'-x, -y, -z'
'x, -y, z-1/2'

loop_
_atom_site_label
_atom_site_type_symbol
_atom_site_fract_x
_atom_site_fract_y
_atom_site_fract_z
_atom_site_U_iso_or_equiv
_atom_site_adp_type
_atom_site_occupancy
_atom_site_symmetry_multiplicity
_atom_site_calc_flag
_atom_site_refinement_flags
C1 C 0.2892(4) 1.2146(5) 0.3033(2) 0.0512(11) Uani 1 1 d .
H1 H 0.2929 1.2864 0.3316 0.061 Uiso 1 1 calc R
C2 C 0.2098(4) 1.1087(5) 0.3100(2) 0.0504(11) Uani 1 1 d .
H2 H 0.1614 1.1078 0.3423 0.061 Uiso 1 1 calc R
C3 C 0.2025(3) 1.0018(4) 0.26767(19) 0.0379(9) Uani 1 1 d .
C4 C 0.2758(4) 1.0075(4) 0.2209(2) 0.0469(11) Uani 1 1 d .
H4 H 0.2731 0.9377 0.1917 0.056 Uiso 1 1 calc R
C5 C 0.3531(4) 1.1186(5) 0.2180(2) 0.0491(10) Uani 1 1 d .
H5 H 0.4021 1.1224 0.1860 0.059 Uiso 1 1 calc R
C6 C 0.1017(3) 0.7984(4) 0.23053(16) 0.0337(8) Uani 1 1 d .
H6A H 0.1701 0.7401 0.2245 0.040 Uiso 1 1 calc R
H6B H 0.0816 0.8472 0.1938 0.040 Uiso 1 1 calc R
C7 C 0.0000 0.7070(5) 0.2500 0.0302(10) Uani 1 2 d S
C8 C 0.0423(3) 0.6146(4) 0.30156(17) 0.0334(8) Uani 1 1 d .
H8A H 0.1063 0.5546 0.2896 0.040 Uiso 1 1 calc R
H8B H 0.0694 0.6736 0.3343 0.040 Uiso 1 1 calc R
C9 C -0.0368(3) 0.4289(4) 0.3603(2) 0.0435(10) Uani 1 1 d .
C10 C 0.0615(4) 0.4162(5) 0.3973(2) 0.0513(11) Uani 1 1 d .
H10 H 0.1223 0.4814 0.3956 0.062 Uiso 1 1 calc R
C11 C 0.0662(4) 0.3057(5) 0.4360(2) 0.0572(12) Uani 1 1 d .
H11 H 0.1328 0.2977 0.4603 0.069 Uiso 1 1 calc R
C12 C -0.1093(4) 0.2232(6) 0.4063(3) 0.0686(16) Uani 1 1 d .
H12 H -0.1685 0.1559 0.4086 0.082 Uiso 1 1 calc R
C13 C -0.1241(4) 0.3309(6) 0.3665(3) 0.0706(17) Uani 1 1 d .
H13 H -0.1927 0.3379 0.3437 0.085 Uiso 1 1 calc R
C14 C 0.2594(3) -0.0701(4) 0.46789(19) 0.0412(9) Uani 1 1 d .
C15 C 0.3898(3) -0.0663(4) 0.47977(18) 0.0391(9) Uani 1 1 d .
H15 H 0.4222 -0.1550 0.4645 0.047 Uiso 1 1 calc R
C16 C 0.4438(3) 0.0555(5) 0.4460(2) 0.0454(10) Uani 1 1 d .
H16A H 0.4240 0.0459 0.4042 0.055 Uiso 1 1 calc R
H16B H 0.4121 0.1449 0.4596 0.055 Uiso 1 1 calc R
C17 C 0.5751(3) 0.0565(5) 0.4549(2) 0.0469(10) Uani 1 1 d .
H17A H 0.6073 0.1369 0.4340 0.056 Uiso 1 1 calc R
H17B H 0.6073 -0.0296 0.4384 0.056 Uiso 1 1 calc R
C18 C 0.5611(4) 1.5258(6) 0.3772(2) 0.0569(12) Uani 1 1 d .
Cd1 Cd 0.5000 1.39987(4) 0.2500 0.03350(14) Uani 1 2 d S
Cd2 Cd 0.0000 0.0000 0.5000 0.03210(14) Uani 1 2 d S
N1 N 0.3620(3) 1.2211(4) 0.25842(15) 0.0430(8) Uani 1 1 d .
N2 N -0.0168(3) 0.2080(4) 0.44199(17) 0.0485(9) Uani 1 1 d .
O1 O 0.2215(3) -0.1508(4) 0.42797(17) 0.0695(10) Uani 1 1 d .
O2 O 0.1976(2) 0.0107(3) 0.49775(14) 0.0432(7) Uani 1 1 d .
O3 O 0.0054(3) 0.1170(4) 0.58827(16) 0.0652(10) Uani 1 1 d .
H3B H 0.0637 0.1729 0.5896 0.098 Uiso 1 1 d R
H3C H -0.0570 0.1647 0.5916 0.098 Uiso 1 1 d R
O4 O 0.3491(3) 1.5621(4) 0.25762(14) 0.0576(8) Uani 1 1 d .
H4A H 0.3765 1.6459 0.2557 0.086 Uiso 1 1 d R
H4B H 0.2998 1.5491 0.2293 0.086 Uiso 1 1 d R
O5 O -0.0543(2) 0.5290(3) 0.31884(15) 0.0516(8) Uani 1 1 d .
O6 O 0.1238(3) 0.8994(3) 0.27757(13) 0.0432(7) Uani 1 1 d .
O7 O 0.5260(3) 1.4185(4) 0.34968(14) 0.0573(8) Uani 1 1 d .
O8 O 0.6155(4) 1.6270(4) 0.35464(16) 0.0794(12) Uani 1 1 d .
O1W O 0.2104(3) 0.2414(5) 0.5801(2) 0.1032(17) Uani 1 1 d .
H1WB H 0.2714 0.1956 0.5712 0.155 Uiso 1 1 d R
H1WC H 0.2290 0.3085 0.6037 0.155 Uiso 1 1 d R
O2W O 0.6232(4) 0.2187(5) 0.66419(19) 0.0973(15) Uani 1 1 d .
H2WD H 0.5881 0.2664 0.6371 0.117 Uiso 1 1 d R
H2WC H 0.6861 0.1850 0.6510 0.146 Uiso 1 1 d R
C20 C 0.4080(4) 1.5036(6) 0.4547(2) 0.0547(12) Uani 1 1 d .
H20A H 0.3538 1.5609 0.4311 0.066 Uiso 1 1 calc R
H20B H 0.3962 1.4050 0.4436 0.066 Uiso 1 1 calc R
C21 C 0.6179(5) 1.4785(8) 0.4811(2) 0.0738(16) Uani 1 1 d .
H21A H 0.6946 1.5173 0.4740 0.089 Uiso 1 1 calc R
H21B H 0.6201 1.3778 0.4720 0.089 Uiso 1 1 calc R
C19 C 0.5331(4) 1.5472(7) 0.4412(2) 0.0656(13) Uani 1 1 d .
H19 H 0.5388 1.6495 0.4488 0.079 Uiso 1 1 calc R

loop_
_atom_site_aniso_label
_atom_site_aniso_U_11
_atom_site_aniso_U_22
_atom_site_aniso_U_33
_atom_site_aniso_U_23
_atom_site_aniso_U_13
_atom_site_aniso_U_12
C1 0.059(3) 0.043(2) 0.052(3) -0.0152(19) 0.009(2) -0.016(2)
C2 0.055(2) 0.053(3) 0.044(3) -0.0125(19) 0.016(2) -0.017(2)
C3 0.038(2) 0.035(2) 0.040(2) 0.0001(15) 0.0003(17) -0.0070(15)
C4 0.052(2) 0.043(2) 0.046(3) -0.0127(17) 0.008(2) -0.0106(18)
C5 0.052(2) 0.055(3) 0.040(3) -0.0038(19) 0.0095(19) -0.016(2)
C6 0.0376(18) 0.0313(18) 0.032(2) -0.0032(15) 0.0023(14) -0.0027(15)
C7 0.031(2) 0.024(2) 0.035(3) 0.000 0.004(2) 0.000
C8 0.0345(18) 0.0308(19) 0.035(2) 0.0016(14) -0.0017(15) -0.0021(14)
C9 0.039(2) 0.041(2) 0.050(3) 0.0160(18) 0.0004(18) 0.0025(17)
C10 0.048(2) 0.042(2) 0.063(3) 0.015(2) -0.007(2) -0.0128(19)
C11 0.050(2) 0.057(3) 0.064(3) 0.022(2) -0.014(2) -0.009(2)
C12 0.050(3) 0.078(4) 0.077(4) 0.040(3) -0.012(2) -0.023(2)
C13 0.043(2) 0.083(4) 0.084(4) 0.048(3) -0.021(2) -0.019(2)
C14 0.0335(19) 0.048(2) 0.042(2) -0.0006(18) -0.0008(17) 0.0005(17)
C15 0.0298(18) 0.042(2) 0.046(2) -0.0035(17) 0.0032(16) 0.0033(16)
C16 0.037(2) 0.057(3) 0.042(2) 0.004(2) -0.0003(17) 0.0023(19)
C17 0.033(2) 0.058(3) 0.051(3) 0.005(2) 0.0040(18) -0.0003(19)
C18 0.046(2) 0.089(4) 0.036(3) 0.000(2) -0.007(2) -0.005(2)
Cd1 0.0325(2) 0.0309(2) 0.0371(3) 0.000 0.00171(15) 0.000
Cd2 0.0280(2) 0.0363(2) 0.0320(2) 0.00301(14) 0.00191(15) -0.00149(14)
N1 0.0466(18) 0.0428(19) 0.040(2) -0.0024(15) 0.0040(15) -0.0091(15)
N2 0.0442(18) 0.054(2) 0.047(2) 0.0181(17) -0.0050(15) -0.0055(17)
O1 0.0436(17) 0.096(3) 0.069(2) -0.039(2) -0.0054(15) 0.0006(17)
O2 0.0299(14) 0.0495(17) 0.0506(19) -0.0050(13) 0.0065(12) 0.0000(11)
O3 0.0475(17) 0.089(3) 0.059(2) -0.0258(18) 0.0066(15) -0.0056(17)
O4 0.0568(19) 0.069(2) 0.047(2) -0.0029(16) -0.0008(15) 0.0196(17)
O5 0.0381(15) 0.0536(17) 0.063(2) 0.0298(15) -0.0041(14) -0.0066(13)
O6 0.0498(16) 0.0421(16) 0.0379(17) -0.0075(11) 0.0064(13) -0.0196(12)
O7 0.076(2) 0.070(2) 0.0250(16) 0.0037(14) -0.0027(14) -0.0123(17)
O8 0.101(3) 0.095(3) 0.043(2) -0.0086(19) 0.0079(19) -0.043(2)
O1W 0.059(2) 0.108(3) 0.143(4) -0.064(3) 0.010(2) -0.022(2)
O2W 0.126(4) 0.104(3) 0.060(3) -0.019(2) -0.012(2) 0.051(3)
C20 0.048(3) 0.084(4) 0.032(3) 0.005(2) -0.0062(19) -0.008(2)
C21 0.053(3) 0.127(5) 0.042(3) 0.006(3) 0.005(2) -0.002(3)
C19 0.058(3) 0.099(4) 0.040(3) -0.002(3) -0.003(2) -0.009(3)

loop_
_atom_type_symbol
_atom_type_description
_atom_type_scat_dispersion_real
_atom_type_scat_dispersion_imag
_atom_type_scat_source
C C 0.0033 0.0016 'International Tables Vol C Tables 4.2.6.8 and 6.1.1.4'
H H 0.0000 0.0000 'International Tables Vol C Tables 4.2.6.8 and 6.1.1.4'
N N 0.0061 0.0033 'International Tables Vol C Tables 4.2.6.8 and 6.1.1.4'
O O 0.0106 0.0060 'International Tables Vol C Tables 4.2.6.8 and 6.1.1.4'
Cd Cd -0.8075 1.2024 'International Tables Vol C Tables 4.2.6.8 and 6.1.1.4'

loop_
_geom_angle_atom_site_label_1
_geom_angle_atom_site_label_2
_geom_angle_atom_site_label_3
_geom_angle
_geom_angle_site_symmetry_1
_geom_angle_site_symmetry_3
N1 C1 C2 123.6(4) . .
C1 C2 C3 118.7(4) . .
O6 C3 C4 125.9(4) . .
O6 C3 C2 115.6(4) . .
C4 C3 C2 118.6(4) . .
C3 C4 C5 118.4(4) . .
N1 C5 C4 123.8(4) . .
O6 C6 C7 106.1(3) . .
C8 C7 C8 110.3(4) 2 .
C8 C7 C6 109.3(2) 2 .
C8 C7 C6 108.34(19) . .
C8 C7 C6 108.34(19) 2 2
C8 C7 C6 109.3(2) . 2
C6 C7 C6 111.3(4) . 2
O5 C8 C7 107.4(3) . .
O5 C9 C13 116.7(4) . .
O5 C9 C10 125.8(4) . .
C13 C9 C10 117.5(4) . .
C11 C10 C9 118.1(4) . .
N2 C11 C10 125.3(4) . .
N2 C12 C13 124.4(4) . .
C12 C13 C9 119.4(4) . .
O1 C14 O2 124.7(4) . .
O1 C14 C15 117.7(4) . .
O2 C14 C15 117.6(4) . .
C14 C15 C16 110.1(3) . .
C14 C15 C17 113.9(3) . 3_656
C16 C15 C17 110.0(3) . 3_656
C17 C16 C15 110.9(4) . .
C16 C17 C15 111.3(4) . 3_656
O7 C18 O8 124.6(5) . .
O7 C18 C19 120.9(5) . .
O8 C18 C19 114.3(5) . .
O7 Cd1 O7 171.13(17) . 2_655
O7 Cd1 O4 86.93(12) . 2_655
O7 Cd1 O4 87.23(12) 2_655 2_655
O7 Cd1 O4 87.23(12) . .
O7 Cd1 O4 86.93(12) 2_655 .
O4 Cd1 O4 97.57(19) 2_655 .
O7 Cd1 N1 92.55(12) . .
O7 Cd1 N1 93.88(12) 2_655 .
O4 Cd1 N1 174.70(13) 2_655 .
O4 Cd1 N1 87.67(13) . .
O7 Cd1 N1 93.88(12) . 2_655
O7 Cd1 N1 92.55(12) 2_655 2_655
O4 Cd1 N1 87.67(13) 2_655 2_655
O4 Cd1 N1 174.70(13) . 2_655
N1 Cd1 N1 87.10(17) . 2_655
O2 Cd2 O2 180.00(16) 3_556 .
O2 Cd2 O3 90.18(11) 3_556 .
O2 Cd2 O3 89.82(11) . .
O2 Cd2 O3 89.82(11) 3_556 3_556
O2 Cd2 O3 90.18(11) . 3_556
O3 Cd2 O3 180.0 . 3_556
O2 Cd2 N2 90.90(11) 3_556 3_556
O2 Cd2 N2 89.10(11) . 3_556
O3 Cd2 N2 85.08(14) . 3_556
O3 Cd2 N2 94.92(14) 3_556 3_556
O2 Cd2 N2 89.10(11) 3_556 .
O2 Cd2 N2 90.90(11) . .
O3 Cd2 N2 94.92(14) . .
O3 Cd2 N2 85.08(14) 3_556 .
N2 Cd2 N2 180.0 3_556 .
C5 N1 C1 116.9(3) . .
C5 N1 Cd1 120.5(3) . .
C1 N1 Cd1 122.6(3) . .
C12 N2 C11 115.2(4) . .
C12 N2 Cd2 118.7(3) . .
C11 N2 Cd2 125.6(3) . .
C14 O2 Cd2 124.5(3) . .
C9 O5 C8 119.0(3) . .
C3 O6 C6 117.0(3) . .
C18 O7 Cd1 126.1(3) . .
C21 C20 C19 112.1(4) 3_686 .
C19 C21 C20 113.7(5) . 3_686
C21 C19 C18 112.2(5) . .
C21 C19 C20 111.6(5) . .
C18 C19 C20 112.6(4) . .

loop_
_geom_bond_atom_site_label_1
_geom_bond_atom_site_label_2
_geom_bond_distance
_geom_bond_site_symmetry_2
C1 N1 1.334(5) .
C1 C2 1.362(6) .
C2 C3 1.389(6) .
C3 O6 1.343(4) .
C3 C4 1.372(6) .
C4 C5 1.374(6) .
C5 N1 1.330(5) .
C6 O6 1.443(4) .
C6 C7 1.524(4) .
C7 C8 1.522(4) 2
C7 C8 1.522(4) .
C7 C6 1.524(4) 2
C8 O5 1.432(4) .
C9 O5 1.339(5) .
C9 C13 1.371(6) .
C9 C10 1.388(6) .
C10 C11 1.359(6) .
C11 N2 1.333(5) .
C12 N2 1.321(6) .
C12 C13 1.363(6) .
C14 O1 1.248(5) .
C14 O2 1.251(5) .
C14 C15 1.511(5) .
C15 C16 1.519(6) .
C15 C17 1.522(6) 3_656
C16 C17 1.513(5) .
C17 C15 1.522(6) 3_656
C18 O7 1.246(6) .
C18 O8 1.255(6) .
C18 C19 1.504(7) .
Cd1 O7 2.272(3) .
Cd1 O7 2.272(3) 2_655
Cd1 O4 2.317(3) 2_655
Cd1 O4 2.317(3) .
Cd1 N1 2.321(3) .
Cd1 N1 2.321(3) 2_655
Cd2 O2 2.269(3) 3_556
Cd2 O2 2.269(3) .
Cd2 O3 2.279(3) .
Cd2 O3 2.279(3) 3_556
Cd2 N2 2.361(3) 3_556
Cd2 N2 2.361(3) .
C20 C21 1.500(7) 3_686
C20 C19 1.531(7) .
C21 C19 1.458(7) .
C21 C20 1.500(7) 3_686
